data_4500422
loop_
_publ_author_name
'Bhattacharya, Suman'
'Saha, Binoy K.'

_publ_section_title
;
 Guest-Induced Isomerization of Net and Polymorphism in Trimesic
 Acid--Arylamine Complexes
;
_journal_issue 6
_journal_name_full 'Crystal Growth &amp; Design'
_journal_page_first 2194
_journal_paper_doi 10.1021/cg101531h
_journal_volume 11
_journal_year 2011
_chemical_formula_moiety 'C9 H6 O6, C17 H22 N2, C1 H4 O1'
_chemical_formula_sum 'C27 H32 N2 O7'
_chemical_formula_weight 496.55
_chemical_name_common
;
benzene-1,3,5-tricarboxylic acid, 
4,4'-Methylene bis(2,6-dimethylaniline), methanol
;
_chemical_name_systematic
;
benzene-1,3,5-tricarboxylic acid, 
4,4'-Methylene bis(2,6-dimethylaniline), methanol
;
_space_group_IT_number 2
_symmetry_cell_setting triclinic
_symmetry_space_group_name_Hall '-P 1'
_symmetry_space_group_name_H-M 'P -1'
_atom_sites_solution_hydrogens geom
_atom_sites_solution_primary direct
_atom_sites_solution_secondary difmap
_audit_creation_method SHELXL-97
_cell_angle_alpha 107.516(13)
_cell_angle_beta 92.098(11)
_cell_angle_gamma 94.317(10)
_cell_formula_units_Z 2
_cell_length_a 4.8205(6)
_cell_length_b 16.355(2)
_cell_length_c 17.304(3)
_cell_measurement_reflns_used 5208
_cell_measurement_temperature 293(2)
_cell_measurement_theta_max 29.2355
_cell_measurement_theta_min 2.7651
_cell_volume 1294.8(3)
_computing_cell_refinement
;
CrysAlisPro, Oxford Diffraction Ltd.,
Version 1.171.34.44 (release 25-10-2010 CrysAlis171 .NET)
(compiled Oct 25 2010,18:11:34)
;
_computing_data_collection
;
CrysAlisPro, Oxford Diffraction Ltd.,
Version 1.171.34.44 (release 25-10-2010 CrysAlis171 .NET)
(compiled Oct 25 2010,18:11:34)
;
_computing_data_reduction
;
CrysAlisPro, Oxford Diffraction Ltd.,
Version 1.171.34.44 (release 25-10-2010 CrysAlis171 .NET)
(compiled Oct 25 2010,18:11:34)
;
_computing_structure_refinement 'SHELXL-97 (Sheldrick, 1997)'
_computing_structure_solution 'SHELXS-97 (Sheldrick, 1997)'
_diffrn_ambient_temperature 293(2)
_diffrn_measured_fraction_theta_full 0.998
_diffrn_measured_fraction_theta_max 0.827
_diffrn_measurement_device_type 'Xcalibur, Eos'
_diffrn_measurement_method '\w scans'
_diffrn_radiation_monochromator graphite
_diffrn_radiation_source 'fine-focus sealed tube'
_diffrn_radiation_type MoK\a
_diffrn_radiation_wavelength 0.71073
_diffrn_reflns_av_R_equivalents 0.0384
_diffrn_reflns_av_sigmaI/netI 0.0927
_diffrn_reflns_limit_h_max 6
_diffrn_reflns_limit_h_min -5
_diffrn_reflns_limit_k_max 21
_diffrn_reflns_limit_k_min -21
_diffrn_reflns_limit_l_max 23
_diffrn_reflns_limit_l_min -19
_diffrn_reflns_number 10132
_diffrn_reflns_theta_full 25.00
_diffrn_reflns_theta_max 29.26
_diffrn_reflns_theta_min 2.62
_exptl_absorpt_coefficient_mu 0.092
_exptl_absorpt_correction_T_max 0.9800
_exptl_absorpt_correction_T_min 0.9658
_exptl_absorpt_correction_type multi-scan
_exptl_absorpt_process_details
;
CrysAlisPro, Oxford Diffraction Ltd.,
Version 1.171.34.44 (release 25-10-2010 CrysAlis171 .NET)
(compiled Oct 25 2010,18:11:34)
Empirical absorption correction using spherical harmonics,
 implemented in SCALE3 ABSPACK scaling algorithm.
;
_exptl_crystal_colour yellow
_exptl_crystal_density_diffrn 1.274
_exptl_crystal_density_method 'not measured'
_exptl_crystal_description 'rhombical plate'
_exptl_crystal_F_000 528
_exptl_crystal_size_max 0.38
_exptl_crystal_size_mid 0.32
_exptl_crystal_size_min 0.22
_refine_diff_density_max 0.358
_refine_diff_density_min -0.319
_refine_diff_density_rms 0.056
_refine_ls_extinction_method none
_refine_ls_goodness_of_fit_ref 1.034
_refine_ls_hydrogen_treatment mixed
_refine_ls_matrix_type full
_refine_ls_number_parameters 358
_refine_ls_number_reflns 5835
_refine_ls_number_restraints 4
_refine_ls_restrained_S_all 1.034
_refine_ls_R_factor_all 0.1529
_refine_ls_R_factor_gt 0.0781
_refine_ls_shift/su_max 0.003
_refine_ls_shift/su_mean 0.000
_refine_ls_structure_factor_coef Fsqd
_refine_ls_weighting_details 'calc w=1/[\s^2^(Fo^2^)+(0.1086P)^2^+0.0654P] where P=(Fo^2^+2Fc^2^)/3'
_refine_ls_weighting_scheme calc
_refine_ls_wR_factor_gt 0.1974
_refine_ls_wR_factor_ref 0.2503
_reflns_number_gt 2925
_reflns_number_total 5835
_reflns_threshold_expression >2sigma(I)
_cod_data_source_file cg101531h_si_001.cif
_cod_data_source_block tma-mbda-meoh-s
_cod_original_sg_symbol_H-M P-1
_cod_database_code 4500422

loop_
_symmetry_equiv_pos_as_xyz
'x, y, z'
'-x, -y, -z'

loop_
_atom_site_label
_atom_site_type_symbol
_atom_site_fract_x
_atom_site_fract_y
_atom_site_fract_z
_atom_site_U_iso_or_equiv
_atom_site_adp_type
_atom_site_occupancy
_atom_site_symmetry_multiplicity
_atom_site_calc_flag
_atom_site_refinement_flags
C24 C 0.1140(10) -0.2251(2) 0.5779(2) 0.0616(12) Uani 1 1 d .
H24A H 0.1293 -0.2805 0.5853 0.092 Uiso 1 1 calc R
H24B H 0.0608 -0.1857 0.6273 0.092 Uiso 1 1 calc R
H24C H 0.2905 -0.2039 0.5640 0.092 Uiso 1 1 calc R
C23 C -0.6123(10) -0.4038(2) 0.3620(2) 0.0613(12) Uani 1 1 d .
H23A H -0.5491 -0.4480 0.3824 0.092 Uiso 1 1 calc R
H23B H -0.5816 -0.4176 0.3052 0.092 Uiso 1 1 calc R
H23C H -0.8077 -0.3998 0.3696 0.092 Uiso 1 1 calc R
C25 C -0.3348(10) 0.0840(2) 0.2086(2) 0.0612(12) Uani 1 1 d .
H25A H -0.2431 0.0843 0.1604 0.092 Uiso 1 1 calc R
H25B H -0.2768 0.1362 0.2513 0.092 Uiso 1 1 calc R
H25C H -0.5330 0.0800 0.1979 0.092 Uiso 1 1 calc R
O7 O 1.6225(9) 0.5619(2) 0.0960(2) 0.1057(15) Uani 1 1 d D
C27 C 1.708(2) 0.6305(4) 0.1608(4) 0.173(4) Uani 1 1 d .
H27A H 1.9077 0.6388 0.1649 0.259 Uiso 1 1 calc R
H27B H 1.6430 0.6205 0.2093 0.259 Uiso 1 1 calc R
H27C H 1.6332 0.6810 0.1542 0.259 Uiso 1 1 calc R
H1A H -0.250(9) -0.442(3) 0.457(2) 0.062(11) Uiso 1 1 d .
H2B H -0.012(9) 0.003(3) 0.111(2) 0.059(14) Uiso 1 1 d .
H1 H 0.354(13) 0.369(3) 0.4039(12) 0.13(2) Uiso 1 1 d D
H1B H -0.049(8) -0.383(2) 0.516(2) 0.043(12) Uiso 1 1 d .
H3 H 1.336(9) 0.502(3) 0.120(2) 0.093(16) Uiso 1 1 d D
H5 H 0.244(7) 0.115(2) -0.042(2) 0.083(15) Uiso 1 1 d D
H2A H 0.185(16) -0.073(4) 0.102(4) 0.16(3) Uiso 1 1 d .
H7 H 1.657(15) 0.574(4) 0.053(2) 0.16(3) Uiso 1 1 d D
O6 O 0.1441(6) 0.13855(15) 0.08864(13) 0.0566(8) Uani 1 1 d .
C2 C 0.8472(7) 0.38991(19) 0.21221(19) 0.0386(8) Uani 1 1 d .
H2 H 0.9656 0.4351 0.2459 0.046 Uiso 1 1 calc R
O2 O 0.7692(6) 0.43258(15) 0.38200(13) 0.0530(7) Uani 1 1 d .
C6 C 0.4747(7) 0.27956(18) 0.19505(17) 0.0357(8) Uani 1 1 d .
H6 H 0.3374 0.2520 0.2171 0.043 Uiso 1 1 calc R
C20 C -0.0798(8) -0.0498(2) 0.18990(18) 0.0416(9) Uani 1 1 d .
C7 C 0.6070(8) 0.3793(2) 0.33359(18) 0.0389(8) Uani 1 1 d .
C1 C 0.6425(7) 0.34851(18) 0.24504(17) 0.0350(8) Uani 1 1 d .
C10 C -0.2497(7) -0.31239(19) 0.46927(17) 0.0360(8) Uani 1 1 d .
C9 C 0.3242(8) 0.1746(2) 0.06114(18) 0.0395(8) Uani 1 1 d .
C5 C 0.5081(7) 0.25077(19) 0.11206(17) 0.0345(8) Uani 1 1 d .
C15 C -0.4525(8) -0.3185(2) 0.40728(18) 0.0409(9) Uani 1 1 d .
O1 O 0.3786(6) 0.34395(17) 0.35376(14) 0.0598(8) Uani 1 1 d D
C4 C 0.7039(8) 0.2945(2) 0.07950(19) 0.0413(9) Uani 1 1 d .
H4 H 0.7217 0.2772 0.0237 0.050 Uiso 1 1 calc R
C12 C -0.1623(9) -0.1610(2) 0.48844(19) 0.0471(9) Uani 1 1 d .
H12 H -0.0655 -0.1082 0.5159 0.057 Uiso 1 1 calc R
O5 O 0.3776(7) 0.15098(19) -0.01543(14) 0.0741(10) Uani 1 1 d D
N1 N -0.2071(8) -0.3851(2) 0.49609(17) 0.0440(8) Uani 1 1 d .
O3 O 1.2430(7) 0.47060(18) 0.14307(16) 0.0699(9) Uani 1 1 d D
C22 C -0.1205(8) -0.1304(2) 0.28365(19) 0.0433(9) Uani 1 1 d .
H22 H -0.0741 -0.1769 0.3003 0.052 Uiso 1 1 calc R
C21 C -0.0082(8) -0.1194(2) 0.21429(18) 0.0420(9) Uani 1 1 d .
C11 C -0.1043(8) -0.2331(2) 0.51021(18) 0.0417(9) Uani 1 1 d .
C17 C -0.2982(8) -0.0751(2) 0.32874(18) 0.0422(9) Uani 1 1 d .
C8 C 1.0845(8) 0.4093(2) 0.0914(2) 0.0459(9) Uani 1 1 d .
N2 N 0.0147(10) -0.0416(3) 0.11456(18) 0.0557(11) Uani 1 1 d .
C13 C -0.3606(8) -0.1653(2) 0.42682(18) 0.0435(9) Uani 1 1 d .
C3 C 0.8749(7) 0.3639(2) 0.12911(19) 0.0393(8) Uani 1 1 d .
C19 C -0.2590(8) 0.00825(19) 0.23411(19) 0.0409(9) Uani 1 1 d .
C18 C -0.3650(8) -0.0069(2) 0.30172(19) 0.0437(9) Uani 1 1 d .
H18 H -0.4874 0.0305 0.3308 0.052 Uiso 1 1 calc R
C14 C -0.5034(8) -0.2450(2) 0.38745(18) 0.0461(9) Uani 1 1 d .
H14 H -0.6380 -0.2491 0.3463 0.055 Uiso 1 1 calc R
O4 O 1.1024(7) 0.38896(19) 0.01874(16) 0.0804(11) Uani 1 1 d .
C16 C -0.4209(9) -0.0857(2) 0.4046(2) 0.0529(10) Uani 1 1 d .
H16A H -0.3535 -0.0358 0.4498 0.064 Uiso 1 1 calc R
H16B H -0.6215 -0.0853 0.3984 0.064 Uiso 1 1 calc R
C26 C 0.1807(9) -0.1823(2) 0.1670(2) 0.0577(11) Uani 1 1 d .
H26A H 0.2047 -0.2258 0.1930 0.087 Uiso 1 1 calc R
H26B H 0.3585 -0.1526 0.1650 0.087 Uiso 1 1 calc R
H26C H 0.0999 -0.2087 0.1129 0.087 Uiso 1 1 calc R

loop_
_atom_site_aniso_label
_atom_site_aniso_U_11
_atom_site_aniso_U_22
_atom_site_aniso_U_33
_atom_site_aniso_U_23
_atom_site_aniso_U_13
_atom_site_aniso_U_12
C24 0.068(3) 0.060(2) 0.052(2) 0.0177(19) -0.013(2) -0.020(2)
C23 0.072(3) 0.052(2) 0.051(2) 0.0104(18) -0.013(2) -0.017(2)
C25 0.074(3) 0.051(2) 0.062(2) 0.0293(19) -0.016(2) -0.011(2)
O7 0.129(4) 0.099(3) 0.067(2) 0.0081(19) 0.026(2) -0.069(2)
C27 0.245(11) 0.099(5) 0.129(5) -0.018(4) 0.085(6) -0.085(6)
O6 0.070(2) 0.0530(15) 0.0408(13) 0.0131(11) 0.0030(13) -0.0278(14)
C2 0.038(2) 0.0319(16) 0.0428(19) 0.0094(14) -0.0005(15) -0.0080(14)
O2 0.063(2) 0.0455(14) 0.0386(13) 0.0001(11) -0.0055(12) -0.0099(13)
C6 0.038(2) 0.0332(16) 0.0376(17) 0.0157(13) 0.0035(14) -0.0047(14)
C20 0.051(2) 0.0365(18) 0.0309(17) 0.0072(14) -0.0029(15) -0.0218(16)
C7 0.050(2) 0.0324(17) 0.0330(17) 0.0100(14) 0.0000(16) -0.0022(16)
C1 0.045(2) 0.0284(15) 0.0304(16) 0.0080(12) 0.0008(14) -0.0010(14)
C10 0.045(2) 0.0380(17) 0.0244(15) 0.0086(13) 0.0090(14) 0.0011(15)
C9 0.048(2) 0.0376(17) 0.0287(17) 0.0083(13) -0.0004(15) -0.0114(16)
C5 0.041(2) 0.0323(16) 0.0281(16) 0.0082(12) -0.0007(14) -0.0073(14)
C15 0.048(2) 0.0406(18) 0.0304(17) 0.0071(14) 0.0074(15) -0.0047(16)
O1 0.069(2) 0.0676(18) 0.0339(14) 0.0076(12) 0.0106(13) -0.0234(15)
C4 0.052(2) 0.0391(18) 0.0318(17) 0.0112(14) 0.0050(15) -0.0062(16)
C12 0.062(3) 0.0380(18) 0.0385(19) 0.0096(14) 0.0117(17) -0.0073(17)
O5 0.088(3) 0.083(2) 0.0299(14) -0.0004(13) 0.0043(14) -0.0524(18)
N1 0.057(2) 0.0394(17) 0.0318(16) 0.0073(13) -0.0009(15) -0.0048(16)
O3 0.069(2) 0.0672(19) 0.0657(18) 0.0184(15) 0.0067(15) -0.0357(16)
C22 0.058(3) 0.0325(17) 0.0394(18) 0.0110(14) 0.0106(17) 0.0001(16)
C21 0.049(2) 0.0382(18) 0.0318(17) 0.0040(14) 0.0019(15) -0.0112(16)
C11 0.049(2) 0.0424(18) 0.0294(16) 0.0076(14) 0.0047(15) -0.0103(16)
C17 0.056(3) 0.0346(17) 0.0352(17) 0.0111(14) 0.0049(16) -0.0019(16)
C8 0.045(2) 0.045(2) 0.044(2) 0.0119(16) 0.0057(17) -0.0142(17)
N2 0.074(3) 0.050(2) 0.0379(17) 0.0148(15) 0.0000(17) -0.032(2)
C13 0.058(3) 0.0427(19) 0.0292(17) 0.0106(14) 0.0136(17) -0.0005(17)
C3 0.038(2) 0.0371(18) 0.0431(19) 0.0136(14) 0.0087(15) -0.0053(15)
C19 0.047(2) 0.0326(17) 0.0401(18) 0.0135(14) -0.0111(16) -0.0165(15)
C18 0.055(3) 0.0319(17) 0.0408(18) 0.0070(14) 0.0005(16) -0.0004(16)
C14 0.055(3) 0.053(2) 0.0299(17) 0.0129(15) 0.0016(16) 0.0053(18)
O4 0.093(3) 0.090(2) 0.0508(17) 0.0191(15) 0.0207(16) -0.0367(19)
C16 0.069(3) 0.046(2) 0.047(2) 0.0153(16) 0.0223(19) 0.0131(19)
C26 0.063(3) 0.054(2) 0.051(2) 0.0083(17) 0.021(2) -0.006(2)

loop_
_atom_type_symbol
_atom_type_description
_atom_type_scat_dispersion_real
_atom_type_scat_dispersion_imag
_atom_type_scat_source
C C 0.0033 0.0016 'International Tables Vol C Tables 4.2.6.8 and 6.1.1.4'
H H 0.0000 0.0000 'International Tables Vol C Tables 4.2.6.8 and 6.1.1.4'
O O 0.0106 0.0060 'International Tables Vol C Tables 4.2.6.8 and 6.1.1.4'
N N 0.0061 0.0033 'International Tables Vol C Tables 4.2.6.8 and 6.1.1.4'

loop_
_geom_angle_atom_site_label_1
_geom_angle_atom_site_label_2
_geom_angle_atom_site_label_3
_geom_angle
C3 C2 C1 119.9(3)
C1 C6 C5 120.8(3)
C21 C20 C19 121.2(3)
C21 C20 N2 118.9(4)
C19 C20 N2 119.8(3)
O2 C7 O1 123.8(3)
O2 C7 C1 123.7(3)
O1 C7 C1 112.5(3)
C6 C1 C2 119.7(3)
C6 C1 C7 120.8(3)
C2 C1 C7 119.5(3)
C11 C10 C15 120.1(3)
C11 C10 N1 119.2(3)
C15 C10 N1 120.4(3)
O6 C9 O5 123.5(3)
O6 C9 C5 122.8(3)
O5 C9 C5 113.7(3)
C4 C5 C6 119.1(3)
C4 C5 C9 122.4(3)
C6 C5 C9 118.4(3)
C14 C15 C10 118.7(3)
C14 C15 C23 120.2(3)
C10 C15 C23 121.0(3)
C5 C4 C3 120.7(3)
C11 C12 C13 121.8(3)
C17 C22 C21 122.6(3)
C22 C21 C20 118.1(3)
C22 C21 C26 120.2(3)
C20 C21 C26 121.6(3)
C12 C11 C10 119.2(3)
C12 C11 C24 119.9(3)
C10 C11 C24 120.9(3)
C22 C17 C18 117.2(3)
C22 C17 C16 123.3(3)
C18 C17 C16 119.5(3)
O4 C8 O3 124.0(3)
O4 C8 C3 121.6(3)
O3 C8 C3 114.3(3)
C12 C13 C14 117.7(3)
C12 C13 C16 120.8(3)
C14 C13 C16 121.5(3)
C4 C3 C2 119.7(3)
C4 C3 C8 119.0(3)
C2 C3 C8 121.3(3)
C18 C19 C20 117.7(3)
C18 C19 C25 120.8(4)
C20 C19 C25 121.5(3)
C19 C18 C17 123.2(3)
C15 C14 C13 122.4(3)
C13 C16 C17 117.0(3)

loop_
_geom_bond_atom_site_label_1
_geom_bond_atom_site_label_2
_geom_bond_distance
C24 C11 1.514(5)
C23 C15 1.513(4)
C25 C19 1.500(5)
O7 C27 1.351(6)
O6 C9 1.204(4)
C2 C3 1.386(4)
C2 C1 1.388(4)
O2 C7 1.218(4)
C6 C1 1.378(4)
C6 C5 1.390(4)
C20 C21 1.390(5)
C20 C19 1.402(5)
C20 N2 1.437(4)
C7 O1 1.312(4)
C7 C1 1.483(4)
C10 C11 1.396(4)
C10 C15 1.400(5)
C10 N1 1.426(4)
C9 O5 1.305(4)
C9 C5 1.494(4)
C5 C4 1.378(4)
C15 C14 1.381(4)
C4 C3 1.388(4)
C12 C11 1.386(5)
C12 C13 1.388(5)
O3 C8 1.297(4)
C22 C17 1.379(5)
C22 C21 1.389(4)
C21 C26 1.498(5)
C17 C18 1.388(4)
C17 C16 1.510(4)
C8 O4 1.208(4)
C8 C3 1.492(4)
C13 C14 1.391(5)
C13 C16 1.509(5)
C19 C18 1.375(4)

loop_
_cod_related_entry_id
_cod_related_entry_database
_cod_related_entry_code
1 ChemSpider 30661288
